data_2236121
loop_
_publ_author_name
'Ding, Mingruo'
'Zhang, Qiaoyin'
'Chen, Lei'
'Huang, Nianyu'
'Wang, Junzhi'

_publ_section_title
;
 (2<i>S</i>*,3<i>S</i>*,3a<i>S</i>*,6<i>S</i>*,7a<i>R</i>*)-3-Hydroxy-2-[(2<i>R</i>*,3<i>S</i>*)-3-isopropyloxiran-2-yl]-3,6-dimethyl-3,3a,5,6,7,7a-hexahydro-1-benzofuran-4(2<i>H</i>)-one
;
_journal_coeditor_code BT6831
_journal_issue 10
_journal_name_full 'Acta Crystallographica Section E'
_journal_page_first o2949
_journal_paper_doi 10.1107/S1600536812038470
_journal_volume 68
_journal_year 2012
_chemical_formula_iupac 'C15 H24 O4'
_chemical_formula_moiety 'C15 H24 O4'
_chemical_formula_sum 'C15 H24 O4'
_chemical_formula_weight 268.34
_chemical_name_systematic
;
(2<i>S</i>*,3<i>S</i>*,3a<i>S</i>*,6<i>S</i>*,7a<i>R</i>*)-3-Hydroxy-
2-[(2<i>R</i>*,3<i>S</i>*)-3-isopropyloxiran-2-yl]-3,6-dimethyl-
3,3a,5,6,7,7a-hexahydro-1-benzofuran-4(2<i>H</i>)-one
;
_space_group_IT_number 19
_symmetry_cell_setting orthorhombic
_symmetry_space_group_name_Hall 'P 2ac 2ab'
_symmetry_space_group_name_H-M 'P 21 21 21'
_atom_sites_solution_hydrogens geom
_atom_sites_solution_primary direct
_atom_sites_solution_secondary difmap
_audit_creation_method SHELXL-97
_cell_angle_alpha 90.00
_cell_angle_beta 90.00
_cell_angle_gamma 90.00
_cell_formula_units_Z 4
_cell_length_a 6.616(7)
_cell_length_b 9.261(9)
_cell_length_c 25.12(3)
_cell_measurement_reflns_used 2058
_cell_measurement_temperature 296(2)
_cell_measurement_theta_max 27.54
_cell_measurement_theta_min 2.73
_cell_volume 1539(3)
_computing_cell_refinement 'CrystalClear (Rigaku, 2011)'
_computing_data_collection 'CrystalClear (Rigaku, 2011)'
_computing_data_reduction 'CrystalClear (Rigaku, 2011)'
_computing_molecular_graphics 'SHELXTL (Sheldrick, 2008)'
_computing_publication_material 'SHELXTL (Sheldrick, 2008)'
_computing_structure_refinement 'SHELXL97 (Sheldrick, 2008)'
_computing_structure_solution 'SHELXS97 (Sheldrick, 2008)'
_diffrn_ambient_temperature 296(2)
_diffrn_measured_fraction_theta_full 0.997
_diffrn_measured_fraction_theta_max 0.997
_diffrn_measurement_device_type 'Rigaku model name? CCD area-detector'
_diffrn_measurement_method 'phi and omega scans'
_diffrn_radiation_monochromator graphite
_diffrn_radiation_source 'fine-focus sealed tube'
_diffrn_radiation_type MoK\a
_diffrn_radiation_wavelength 0.71073
_diffrn_reflns_av_R_equivalents 0.1764
_diffrn_reflns_av_sigmaI/netI 0.0735
_diffrn_reflns_limit_h_max 8
_diffrn_reflns_limit_h_min -8
_diffrn_reflns_limit_k_max 12
_diffrn_reflns_limit_k_min -12
_diffrn_reflns_limit_l_max 32
_diffrn_reflns_limit_l_min -32
_diffrn_reflns_number 16467
_diffrn_reflns_theta_full 27.54
_diffrn_reflns_theta_max 27.54
_diffrn_reflns_theta_min 2.73
_exptl_absorpt_coefficient_mu 0.083
_exptl_absorpt_correction_T_max 0.9797
_exptl_absorpt_correction_T_min 0.9717
_exptl_absorpt_correction_type multi-scan
_exptl_absorpt_process_details '(CrystalClear; Rigaku, 2011)'
_exptl_crystal_colour colorless
_exptl_crystal_density_diffrn 1.158
_exptl_crystal_density_method 'not measured'
_exptl_crystal_description prism
_exptl_crystal_F_000 584
_exptl_crystal_size_max 0.35
_exptl_crystal_size_mid 0.28
_exptl_crystal_size_min 0.26
_refine_diff_density_max 0.200
_refine_diff_density_min -0.191
_refine_ls_extinction_method none
_refine_ls_goodness_of_fit_ref 1.030
_refine_ls_hydrogen_treatment constr
_refine_ls_matrix_type full
_refine_ls_number_parameters 177
_refine_ls_number_reflns 2058
_refine_ls_number_restraints 0
_refine_ls_restrained_S_all 1.030
_refine_ls_R_factor_all 0.0833
_refine_ls_R_factor_gt 0.0665
_refine_ls_shift/su_max 0.000
_refine_ls_shift/su_mean 0.000
_refine_ls_structure_factor_coef Fsqd
_refine_ls_weighting_details 'calc w=1/[\s^2^(Fo^2^)+(0.0887P)^2^+0.2181P] where P=(Fo^2^+2Fc^2^)/3'
_refine_ls_weighting_scheme calc
_refine_ls_wR_factor_gt 0.1700
_refine_ls_wR_factor_ref 0.1853
_reflns_number_gt 1568
_reflns_number_total 2058
_reflns_threshold_expression I>2\s(I)
_cod_data_source_file bt6831.cif
_cod_data_source_block I
_cod_database_code 2236121
_cod_database_fobs_code 2236121

loop_
_symmetry_equiv_pos_as_xyz
'x, y, z'
'-x+1/2, -y, z+1/2'
'x+1/2, -y+1/2, -z'
'-x, y+1/2, -z+1/2'

loop_
_atom_site_type_symbol
_atom_site_label
_atom_site_fract_x
_atom_site_fract_y
_atom_site_fract_z
_atom_site_U_iso_or_equiv
_atom_site_adp_type
_atom_site_calc_flag
_atom_site_refinement_flags
_atom_site_occupancy
_atom_site_symmetry_multiplicity
C C1 0.3330(6) 0.7529(5) 0.08201(17) 0.0809(11) Uani d . 1 1
C C2 0.2584(5) 0.8871(5) 0.05651(16) 0.0771(11) Uani d . 1 1
H H2A 0.2052 0.9501 0.0840 0.093 Uiso calc R 1 1
H H2B 0.1474 0.8623 0.0330 0.093 Uiso calc R 1 1
C C3 0.4150(6) 0.9702(5) 0.02476(14) 0.0788(11) Uani d . 1 1
H H3 0.4605 0.9093 -0.0048 0.095 Uiso calc R 1 1
C C4 0.5947(6) 1.0012(5) 0.06053(14) 0.0793(11) Uani d . 1 1
H H4A 0.6926 1.0586 0.0411 0.095 Uiso calc R 1 1
H H4B 0.5500 1.0572 0.0910 0.095 Uiso calc R 1 1
C C5 0.6938(5) 0.8657(5) 0.07967(14) 0.0748(11) Uani d . 1 1
H H5 0.7693 0.8228 0.0501 0.090 Uiso calc R 1 1
C C6 0.5481(5) 0.7502(4) 0.10272(15) 0.0706(9) Uani d . 1 1
H H6 0.6049 0.6551 0.0944 0.085 Uiso calc R 1 1
C C7 0.3260(10) 1.1082(7) 0.0018(2) 0.1196(19) Uani d . 1 1
H H7A 0.2137 1.0847 -0.0208 0.179 Uiso calc R 1 1
H H7B 0.4273 1.1577 -0.0185 0.179 Uiso calc R 1 1
H H7C 0.2808 1.1692 0.0303 0.179 Uiso calc R 1 1
C C8 0.5676(5) 0.7732(3) 0.16381(14) 0.0626(8) Uani d . 1 1
C C9 0.5010(8) 0.6450(4) 0.1976(2) 0.0937(14) Uani d . 1 1
H H9A 0.5276 0.6650 0.2344 0.141 Uiso calc R 1 1
H H9B 0.5745 0.5605 0.1869 0.141 Uiso calc R 1 1
H H9C 0.3589 0.6288 0.1927 0.141 Uiso calc R 1 1
C C10 0.7945(5) 0.8060(4) 0.16665(15) 0.0658(9) Uani d . 1 1
H H10 0.8702 0.7159 0.1621 0.079 Uiso calc R 1 1
C C11 0.8628(4) 0.8785(4) 0.21676(13) 0.0581(8) Uani d . 1 1
H H11 0.7903 0.9670 0.2264 0.070 Uiso calc R 1 1
C C12 0.9471(5) 0.7963(4) 0.26096(14) 0.0634(8) Uani d . 1 1
H H12 0.9520 0.6916 0.2554 0.076 Uiso calc R 1 1
C C13 0.9347(5) 0.8420(4) 0.31751(14) 0.0690(9) Uani d . 1 1
H H13 0.9259 0.9477 0.3180 0.083 Uiso calc R 1 1
C C14 0.7449(8) 0.7838(6) 0.3432(2) 0.1076(17) Uani d . 1 1
H H14A 0.6293 0.8128 0.3227 0.161 Uiso calc R 1 1
H H14B 0.7335 0.8212 0.3787 0.161 Uiso calc R 1 1
H H14C 0.7514 0.6803 0.3445 0.161 Uiso calc R 1 1
C C15 1.1278(9) 0.7993(8) 0.3472(2) 0.1161(19) Uani d . 1 1
H H15A 1.1347 0.6961 0.3501 0.174 Uiso calc R 1 1
H H15B 1.1262 0.8411 0.3822 0.174 Uiso calc R 1 1
H H15C 1.2434 0.8341 0.3280 0.174 Uiso calc R 1 1
O O1 0.2253(6) 0.6483(5) 0.08748(18) 0.1301(15) Uani d . 1 1
O O2 0.8347(3) 0.8990(3) 0.12242(9) 0.0749(7) Uani d . 1 1
O O3 0.4646(3) 0.9014(2) 0.17901(9) 0.0613(6) Uani d . 1 1
H H3A 0.3551 0.8803 0.1922 0.092 Uiso calc R 1 1
O O4 1.0785(3) 0.8795(4) 0.22651(11) 0.0802(8) Uani d . 1 1

loop_
_atom_site_aniso_label
_atom_site_aniso_U_11
_atom_site_aniso_U_22
_atom_site_aniso_U_33
_atom_site_aniso_U_12
_atom_site_aniso_U_13
_atom_site_aniso_U_23
C1 0.074(2) 0.087(3) 0.081(2) -0.021(2) -0.003(2) -0.014(2)
C2 0.0604(18) 0.100(3) 0.071(2) -0.010(2) 0.0036(16) -0.015(2)
C3 0.080(2) 0.102(3) 0.0548(17) -0.005(2) 0.0107(18) -0.0113(19)
C4 0.081(2) 0.093(3) 0.0630(19) -0.022(2) 0.0109(19) 0.004(2)
C5 0.0617(17) 0.106(3) 0.0564(17) -0.009(2) 0.0154(16) -0.022(2)
C6 0.070(2) 0.0609(18) 0.081(2) -0.0009(17) 0.0061(18) -0.0212(17)
C7 0.133(4) 0.135(5) 0.090(3) -0.002(4) -0.015(3) 0.025(3)
C8 0.0639(18) 0.0495(15) 0.075(2) -0.0059(15) 0.0072(16) -0.0049(15)
C9 0.095(3) 0.063(2) 0.123(4) -0.020(2) -0.008(3) 0.020(2)
C10 0.0593(17) 0.0631(19) 0.075(2) 0.0080(16) 0.0098(17) -0.0040(18)
C11 0.0485(15) 0.0563(17) 0.0695(18) 0.0006(14) 0.0097(14) 0.0032(15)
C12 0.0545(16) 0.0559(16) 0.080(2) 0.0060(15) 0.0053(16) 0.0029(16)
C13 0.074(2) 0.0594(17) 0.073(2) -0.0010(17) 0.0024(18) 0.0082(16)
C14 0.129(4) 0.096(3) 0.098(3) -0.018(3) 0.036(3) 0.012(3)
C15 0.121(4) 0.128(5) 0.099(3) 0.023(4) -0.028(3) 0.006(3)
O1 0.124(3) 0.114(3) 0.153(3) -0.058(2) -0.045(3) 0.012(3)
O2 0.0550(12) 0.104(2) 0.0660(13) -0.0143(14) 0.0110(11) -0.0024(13)
O3 0.0545(11) 0.0597(12) 0.0696(13) -0.0028(10) 0.0165(10) -0.0034(11)
O4 0.0488(11) 0.110(2) 0.0821(16) -0.0093(15) 0.0106(11) 0.0071(16)

loop_
_atom_type_symbol
_atom_type_description
_atom_type_scat_dispersion_real
_atom_type_scat_dispersion_imag
_atom_type_scat_source
C C 0.0033 0.0016 'International Tables Vol C Tables 4.2.6.8 and 6.1.1.4'
H H 0.0000 0.0000 'International Tables Vol C Tables 4.2.6.8 and 6.1.1.4'
O O 0.0106 0.0060 'International Tables Vol C Tables 4.2.6.8 and 6.1.1.4'

loop_
_geom_angle_atom_site_label_1
_geom_angle_atom_site_label_2
_geom_angle_atom_site_label_3
_geom_angle
O1 C1 C2 121.6(4)
O1 C1 C6 120.0(5)
C2 C1 C6 118.4(4)
C1 C2 C3 115.2(4)
C1 C2 H2A 108.5
C3 C2 H2A 108.5
C1 C2 H2B 108.5
C3 C2 H2B 108.5
H2A C2 H2B 107.5
C4 C3 C7 111.7(4)
C4 C3 C2 108.6(3)
C7 C3 C2 111.2(4)
C4 C3 H3 108.4
C7 C3 H3 108.4
C2 C3 H3 108.4
C5 C4 C3 112.1(4)
C5 C4 H4A 109.2
C3 C4 H4A 109.2
C5 C4 H4B 109.2
C3 C4 H4B 109.2
H4A C4 H4B 107.9
O2 C5 C4 109.9(3)
O2 C5 C6 105.6(3)
C4 C5 C6 115.2(3)
O2 C5 H5 108.7
C4 C5 H5 108.7
C6 C5 H5 108.7
C1 C6 C5 116.3(4)
C1 C6 C8 114.5(3)
C5 C6 C8 102.8(3)
C1 C6 H6 107.6
C5 C6 H6 107.6
C8 C6 H6 107.6
C3 C7 H7A 109.5
C3 C7 H7B 109.5
H7A C7 H7B 109.5
C3 C7 H7C 109.5
H7A C7 H7C 109.5
H7B C7 H7C 109.5
O3 C8 C9 111.2(3)
O3 C8 C10 107.0(3)
C9 C8 C10 114.3(3)
O3 C8 C6 109.9(3)
C9 C8 C6 114.7(3)
C10 C8 C6 98.9(3)
C8 C9 H9A 109.5
C8 C9 H9B 109.5
H9A C9 H9B 109.5
C8 C9 H9C 109.5
H9A C9 H9C 109.5
H9B C9 H9C 109.5
O2 C10 C11 109.1(3)
O2 C10 C8 105.4(3)
C11 C10 C8 115.1(3)
O2 C10 H10 109.1
C11 C10 H10 109.1
C8 C10 H10 109.1
O4 C11 C12 59.8(2)
O4 C11 C10 116.3(3)
C12 C11 C10 121.5(3)
O4 C11 H11 115.8
C12 C11 H11 115.8
C10 C11 H11 115.8
O4 C12 C11 59.8(2)
O4 C12 C13 116.9(3)
C11 C12 C13 124.0(3)
O4 C12 H12 114.9
C11 C12 H12 114.9
C13 C12 H12 114.9
C12 C13 C14 110.6(4)
C12 C13 C15 110.3(3)
C14 C13 C15 113.1(4)
C12 C13 H13 107.5
C14 C13 H13 107.5
C15 C13 H13 107.5
C13 C14 H14A 109.5
C13 C14 H14B 109.5
H14A C14 H14B 109.5
C13 C14 H14C 109.5
H14A C14 H14C 109.5
H14B C14 H14C 109.5
C13 C15 H15A 109.5
C13 C15 H15B 109.5
H15A C15 H15B 109.5
C13 C15 H15C 109.5
H15A C15 H15C 109.5
H15B C15 H15C 109.5
C10 O2 C5 109.0(3)
C8 O3 H3A 109.5
C11 O4 C12 60.4(2)

loop_
_geom_bond_atom_site_label_1
_geom_bond_atom_site_label_2
_geom_bond_distance
C1 O1 1.210(6)
C1 C2 1.482(7)
C1 C6 1.515(6)
C2 C3 1.517(6)
C2 H2A 0.9700
C2 H2B 0.9700
C3 C4 1.518(5)
C3 C7 1.520(8)
C3 H3 0.9800
C4 C5 1.495(7)
C4 H4A 0.9700
C4 H4B 0.9700
C5 O2 1.455(4)
C5 C6 1.552(6)
C5 H5 0.9800
C6 C8 1.554(5)
C6 H6 0.9800
C7 H7A 0.9600
C7 H7B 0.9600
C7 H7C 0.9600
C8 O3 1.420(4)
C8 C9 1.525(5)
C8 C10 1.533(5)
C9 H9A 0.9600
C9 H9B 0.9600
C9 H9C 0.9600
C10 O2 1.431(4)
C10 C11 1.497(5)
C10 H10 0.9800
C11 O4 1.448(4)
C11 C12 1.457(5)
C11 H11 0.9800
C12 O4 1.448(4)
C12 C13 1.484(5)
C12 H12 0.9800
C13 C14 1.512(6)
C13 C15 1.531(6)
C13 H13 0.9800
C14 H14A 0.9600
C14 H14B 0.9600
C14 H14C 0.9600
C15 H15A 0.9600
C15 H15B 0.9600
C15 H15C 0.9600
O3 H3A 0.8200

loop_
_geom_hbond_atom_site_label_D
_geom_hbond_atom_site_label_H
_geom_hbond_atom_site_label_A
_geom_hbond_site_symmetry_A
_geom_hbond_distance_DH
_geom_hbond_distance_HA
_geom_hbond_distance_DA
_geom_hbond_angle_DHA
O3 H3A O4 1_455 0.82 2.02 2.827(4) 166.4

loop_
_geom_torsion_atom_site_label_1
_geom_torsion_atom_site_label_2
_geom_torsion_atom_site_label_3
_geom_torsion_atom_site_label_4
_geom_torsion
O1 C1 C2 C3 -146.8(5)
C6 C1 C2 C3 34.8(5)
C1 C2 C3 C4 -54.8(5)
C1 C2 C3 C7 -178.1(4)
C7 C3 C4 C5 -175.3(4)
C2 C3 C4 C5 61.8(4)
C3 C4 C5 O2 -167.6(3)
C3 C4 C5 C6 -48.5(4)
O1 C1 C6 C5 161.9(4)
C2 C1 C6 C5 -19.6(5)
O1 C1 C6 C8 -78.2(6)
C2 C1 C6 C8 100.2(4)
O2 C5 C6 C1 148.0(3)
C4 C5 C6 C1 26.6(5)
O2 C5 C6 C8 22.0(4)
C4 C5 C6 C8 -99.4(3)
C1 C6 C8 O3 -53.2(4)
C5 C6 C8 O3 74.0(3)
C1 C6 C8 C9 73.1(5)
C5 C6 C8 C9 -159.8(3)
C1 C6 C8 C10 -164.9(3)
C5 C6 C8 C10 -37.8(3)
O3 C8 C10 O2 -72.2(4)
C9 C8 C10 O2 164.2(3)
C6 C8 C10 O2 41.9(3)
O3 C8 C10 C11 48.0(4)
C9 C8 C10 C11 -75.6(4)
C6 C8 C10 C11 162.1(3)
O2 C10 C11 O4 -76.3(4)
C8 C10 C11 O4 165.6(3)
O2 C10 C11 C12 -145.5(3)
C8 C10 C11 C12 96.4(4)
C10 C11 C12 O4 104.2(3)
O4 C11 C12 C13 103.9(4)
C10 C11 C12 C13 -152.0(3)
O4 C12 C13 C14 160.0(3)
C11 C12 C13 C14 89.8(4)
O4 C12 C13 C15 -74.1(4)
C11 C12 C13 C15 -144.3(4)
C11 C10 O2 C5 -154.0(3)
C8 C10 O2 C5 -29.9(4)
C4 C5 O2 C10 129.2(3)
C6 C5 O2 C10 4.4(4)
C10 C11 O4 C12 -112.7(4)
C13 C12 O4 C11 -115.5(3)

loop_
_cod_related_entry_id
_cod_related_entry_database
_cod_related_entry_code
1 ChemSpider 30658034
